data_7055930
loop_
_publ_author_name
'Zavgorodnya, Oleksandra'
'Shamshina, Julia L.'
'Mittenthal, Max'
'McCrary, Parker D.'
'Rachiero, Giovanni P.'
'Titi, Hatem M.'
'Rogers, Robin D.'

_publ_section_title
;
 Polyethylene glycol derivatization of the non-active ion in active
 pharmaceutical ingredient ionic liquids enhances transdermal delivery
;
_journal_issue 4
_journal_name_full 'New J. Chem.'
_journal_page_first 1499
_journal_paper_doi 10.1039/C6NJ03709G
_journal_volume 41
_journal_year 2017
_chemical_formula_sum 'C12 H17 N O3'
_chemical_formula_weight 223.26
_chemical_melting_point 385.15
_chemical_name_systematic 'methylpyrrolidinium salicylate'
_space_group_crystal_system monoclinic
_space_group_IT_number 14
_space_group_name_Hall '-P 2yn'
_space_group_name_H-M_alt 'P 1 21/n 1'
_symmetry_space_group_name_Hall '-P 2yn'
_symmetry_space_group_name_H-M 'P 1 21/n 1'
_atom_sites_solution_hydrogens mixed
_atom_sites_solution_primary direct
_atom_sites_solution_secondary difmap
_audit_creation_method SHELXL-2014/7
_audit_update_record
;
2016-11-28 deposited with the CCDC.
2017-01-09 downloaded from the CCDC.
;
_cell_angle_alpha 90
_cell_angle_beta 115.981(4)
_cell_angle_gamma 90
_cell_formula_units_Z 4
_cell_length_a 11.655(5)
_cell_length_b 9.012(4)
_cell_length_c 12.686(5)
_cell_measurement_reflns_used 4162
_cell_measurement_temperature 196(2)
_cell_measurement_theta_max 35.005
_cell_measurement_theta_min 3.006
_cell_volume 1197.8(9)
_computing_cell_refinement 'Bruker SAINT'
_computing_data_collection 'Bruker APEX2'
_computing_data_reduction 'Bruker SAINT'
_computing_molecular_graphics 'Bruker SHELXTL'
_computing_publication_material 'Bruker SHELXTL'
_computing_structure_refinement 'SHELXL-2014/7 (Sheldrick, 2014)'
_computing_structure_solution 'SHELXT-2014 (sheldrick 2015)'
_diffrn_ambient_temperature 196(2)
_diffrn_measured_fraction_theta_full 0.988
_diffrn_measured_fraction_theta_max 0.990
_diffrn_measurement_device_type 'Bruker APEX-II CCD'
_diffrn_measurement_method '\f and \w scans'
_diffrn_radiation_type MoK\a
_diffrn_radiation_wavelength 0.71073
_diffrn_reflns_av_R_equivalents 0.0352
_diffrn_reflns_av_unetI/netI 0.0268
_diffrn_reflns_Laue_measured_fraction_full 0.988
_diffrn_reflns_Laue_measured_fraction_max 0.990
_diffrn_reflns_limit_h_max 18
_diffrn_reflns_limit_h_min -18
_diffrn_reflns_limit_k_max 14
_diffrn_reflns_limit_k_min -14
_diffrn_reflns_limit_l_max 18
_diffrn_reflns_limit_l_min -20
_diffrn_reflns_number 27642
_diffrn_reflns_point_group_measured_fraction_full 0.988
_diffrn_reflns_point_group_measured_fraction_max 0.990
_diffrn_reflns_theta_full 25.242
_diffrn_reflns_theta_max 35.005
_diffrn_reflns_theta_min 3.006
_exptl_absorpt_coefficient_mu 0.089
_exptl_absorpt_correction_T_max 0.984
_exptl_absorpt_correction_T_min 0.978
_exptl_absorpt_correction_type multi-scan
_exptl_absorpt_process_details 'Bruker AXScale'
_exptl_crystal_colour colorless
_exptl_crystal_density_diffrn 1.238
_exptl_crystal_density_method 'not measured'
_exptl_crystal_description prism
_exptl_crystal_F_000 480
_exptl_crystal_recrystallization_method 'Re-crystallisation from solvent: methanol'
_exptl_crystal_size_max 0.250
_exptl_crystal_size_mid 0.220
_exptl_crystal_size_min 0.180
_refine_diff_density_max 0.470
_refine_diff_density_min -0.229
_refine_diff_density_rms 0.051
_refine_ls_extinction_method none
_refine_ls_goodness_of_fit_ref 1.037
_refine_ls_hydrogen_treatment mixed
_refine_ls_matrix_type full
_refine_ls_number_parameters 152
_refine_ls_number_reflns 5227
_refine_ls_number_restraints 0
_refine_ls_restrained_S_all 1.037
_refine_ls_R_factor_all 0.0627
_refine_ls_R_factor_gt 0.0506
_refine_ls_shift/su_max 0.001
_refine_ls_shift/su_mean 0.000
_refine_ls_structure_factor_coef Fsqd
_refine_ls_weighting_details 'w=1/[\s^2^(Fo^2^)+(0.0808P)^2^+0.1787P] where P=(Fo^2^+2Fc^2^)/3'
_refine_ls_weighting_scheme calc
_refine_ls_wR_factor_gt 0.1395
_refine_ls_wR_factor_ref 0.1509
_reflns_Friedel_coverage 0.000
_reflns_number_gt 4162
_reflns_number_total 5227
_reflns_threshold_expression 'I > 2\s(I)'
_cod_data_source_file c6nj03709g2.cif
_cod_data_source_block s1
_cod_depositor_comments 'Adding full bibliography for 7055930.cif.'
_cod_original_cell_volume 1197.9(8)
_cod_database_code 7055930
_shelx_shelxl_version_number 2014/7
_shelx_space_group_comment
;
The symmetry employed for this shelxl refinement is uniquely defined
by the following loop, which should always be used as a source of
symmetry information in preference to the above space-group names.
They are only intended as comments.
;
_shelx_estimated_absorpt_t_min 0.978
_shelx_estimated_absorpt_t_max 0.984

loop_
_space_group_symop_operation_xyz
'x, y, z'
'-x+1/2, y+1/2, -z+1/2'
'-x, -y, -z'
'x-1/2, -y-1/2, z-1/2'

loop_
_atom_site_label
_atom_site_type_symbol
_atom_site_fract_x
_atom_site_fract_y
_atom_site_fract_z
_atom_site_U_iso_or_equiv
_atom_site_adp_type
_atom_site_occupancy
_atom_site_site_symmetry_order
_atom_site_calc_flag
_atom_site_refinement_flags_posn
_atom_site_refinement_flags_adp
N1 N 0.81628(7) 0.79027(8) 0.08885(7) 0.02898(15) Uani 1 1 d . .
H1 H 0.8755(12) 0.7140(15) 0.1242(11) 0.035 Uiso 1 1 d . U
C2 C 0.79764(12) 0.87305(12) 0.18226(9) 0.0424(2) Uani 1 1 d . .
H2A H 0.7919 0.8037 0.2403 0.051 Uiso 1 1 calc R U
H2B H 0.7189 0.9336 0.1479 0.051 Uiso 1 1 calc R U
C3 C 0.91419(15) 0.97065(18) 0.23855(12) 0.0600(4) Uani 1 1 d . .
H3A H 0.9759 0.9271 0.3137 0.072 Uiso 1 1 calc R U
H3B H 0.8899 1.0706 0.2542 0.072 Uiso 1 1 calc R U
C4 C 0.97341(12) 0.98061(15) 0.15176(13) 0.0518(3) Uani 1 1 d . .
H4A H 0.9815 1.0854 0.1326 0.062 Uiso 1 1 calc R U
H4B H 1.0591 0.9343 0.1853 0.062 Uiso 1 1 calc R U
C5 C 0.88230(9) 0.89708(10) 0.04300(9) 0.03478(18) Uani 1 1 d . .
H5A H 0.8203 0.9656 -0.0151 0.042 Uiso 1 1 calc R U
H5B H 0.9295 0.8438 0.0060 0.042 Uiso 1 1 calc R U
C6 C 0.69717(9) 0.72570(12) -0.00280(9) 0.0388(2) Uani 1 1 d . .
H6A H 0.7159 0.6764 -0.0624 0.058 Uiso 1 1 calc R U
H6B H 0.6346 0.8048 -0.0396 0.058 Uiso 1 1 calc R U
H6C H 0.6623 0.6532 0.0330 0.058 Uiso 1 1 calc R U
C7 C 1.07997(7) 0.39018(8) 0.32296(6) 0.02163(13) Uani 1 1 d . .
C8 C 1.10126(9) 0.34147(9) 0.43504(7) 0.02964(16) Uani 1 1 d . .
H8A H 1.0532 0.3832 0.4718 0.036 Uiso 1 1 calc R U
C9 C 1.19179(10) 0.23289(11) 0.49301(8) 0.0376(2) Uani 1 1 d . .
H9 H 1.2050 0.2002 0.5687 0.045 Uiso 1 1 calc R U
C10 C 1.26339(10) 0.17189(10) 0.43948(9) 0.0367(2) Uani 1 1 d . .
H10 H 1.3261 0.0987 0.4795 0.044 Uiso 1 1 calc R U
C11 C 1.24343(8) 0.21756(9) 0.32828(8) 0.03153(17) Uani 1 1 d . .
H11 H 1.2923 0.1756 0.2924 0.038 Uiso 1 1 calc R U
C12 C 1.15108(7) 0.32566(8) 0.26897(7) 0.02347(14) Uani 1 1 d . .
C13 C 0.98637(7) 0.51354(8) 0.26456(7) 0.02354(14) Uani 1 1 d . .
O14 O 0.92952(7) 0.57413(8) 0.31639(7) 0.03583(16) Uani 1 1 d . .
O15 O 0.97308(6) 0.55334(7) 0.16194(5) 0.02958(13) Uani 1 1 d . .
O16 O 1.13270(7) 0.36508(7) 0.15940(5) 0.03134(14) Uani 1 1 d . .
H16 H 1.0762(14) 0.4389(17) 0.1375(13) 0.047 Uiso 1 1 d . U

loop_
_atom_site_aniso_label
_atom_site_aniso_U_11
_atom_site_aniso_U_22
_atom_site_aniso_U_33
_atom_site_aniso_U_23
_atom_site_aniso_U_13
_atom_site_aniso_U_12
N1 0.0292(3) 0.0290(3) 0.0300(3) 0.0022(2) 0.0141(3) 0.0080(2)
C2 0.0562(6) 0.0433(5) 0.0369(5) 0.0029(4) 0.0287(5) 0.0169(4)
C3 0.0701(8) 0.0650(8) 0.0362(6) -0.0151(5) 0.0151(6) 0.0002(7)
C4 0.0459(6) 0.0466(6) 0.0591(7) -0.0173(5) 0.0194(5) -0.0068(5)
C5 0.0384(4) 0.0314(4) 0.0394(5) -0.0013(3) 0.0216(4) 0.0019(3)
C6 0.0288(4) 0.0421(5) 0.0413(5) 0.0013(4) 0.0114(4) 0.0036(3)
C7 0.0226(3) 0.0202(3) 0.0224(3) -0.0019(2) 0.0102(2) -0.0029(2)
C8 0.0380(4) 0.0282(3) 0.0263(3) -0.0005(3) 0.0174(3) -0.0031(3)
C9 0.0504(5) 0.0335(4) 0.0255(4) 0.0061(3) 0.0136(4) -0.0001(4)
C10 0.0395(4) 0.0296(4) 0.0336(4) 0.0070(3) 0.0090(4) 0.0061(3)
C11 0.0324(4) 0.0273(3) 0.0350(4) 0.0031(3) 0.0149(3) 0.0071(3)
C12 0.0261(3) 0.0213(3) 0.0238(3) -0.0005(2) 0.0116(3) -0.0001(2)
C13 0.0203(3) 0.0219(3) 0.0286(3) -0.0026(2) 0.0108(2) -0.0031(2)
O14 0.0368(3) 0.0350(3) 0.0462(4) 0.0006(3) 0.0279(3) 0.0053(2)
O15 0.0318(3) 0.0292(3) 0.0264(3) 0.0022(2) 0.0115(2) 0.0065(2)
O16 0.0421(3) 0.0306(3) 0.0273(3) 0.0030(2) 0.0207(3) 0.0086(2)

loop_
_atom_type_symbol
_atom_type_description
_atom_type_scat_dispersion_real
_atom_type_scat_dispersion_imag
_atom_type_scat_source
C C 0.0033 0.0016 'International Tables Vol C Tables 4.2.6.8 and 6.1.1.4'
H H 0.0000 0.0000 'International Tables Vol C Tables 4.2.6.8 and 6.1.1.4'
N N 0.0061 0.0033 'International Tables Vol C Tables 4.2.6.8 and 6.1.1.4'
O O 0.0106 0.0060 'International Tables Vol C Tables 4.2.6.8 and 6.1.1.4'

loop_
_geom_angle_atom_site_label_1
_geom_angle_atom_site_label_2
_geom_angle_atom_site_label_3
_geom_angle
C6 N1 C2 113.94(8)
C6 N1 C5 114.24(8)
C2 N1 C5 105.34(8)
N1 C2 C3 104.64(10)
C2 C3 C4 106.77(10)
C5 C4 C3 105.46(10)
N1 C5 C4 103.82(9)
C8 C7 C12 118.84(7)
C8 C7 C13 119.89(7)
C12 C7 C13 121.23(7)
C9 C8 C7 120.86(8)
C8 C9 C10 119.74(8)
C11 C10 C9 120.46(8)
C10 C11 C12 119.95(8)
O16 C12 C11 118.11(7)
O16 C12 C7 121.75(7)
C11 C12 C7 120.14(8)
O14 C13 O15 123.59(8)
O14 C13 C7 120.16(8)
O15 C13 C7 116.22(6)

loop_
_geom_bond_atom_site_label_1
_geom_bond_atom_site_label_2
_geom_bond_distance
N1 C6 1.4845(13)
N1 C2 1.4944(13)
N1 C5 1.4998(13)
C2 C3 1.510(2)
C3 C4 1.537(2)
C4 C5 1.5212(16)
C7 C8 1.4024(12)
C7 C12 1.4112(11)
C7 C13 1.5056(11)
C8 C9 1.3899(14)
C9 C10 1.3987(15)
C10 C11 1.3878(14)
C11 C12 1.4015(11)
C12 O16 1.3576(11)
C13 O14 1.2455(10)
C13 O15 1.2926(11)

loop_
_geom_hbond_atom_site_label_D
_geom_hbond_atom_site_label_H
_geom_hbond_atom_site_label_A
_geom_hbond_distance_DH
_geom_hbond_distance_HA
_geom_hbond_distance_DA
_geom_hbond_angle_DHA
_geom_hbond_site_symmetry_A
N1 H1 O14 0.938(13) 2.566(13) 3.2450(14) 129.6(10) .
N1 H1 O15 0.938(13) 1.772(13) 2.6972(12) 168.2(12) .
C2 H2A O14 0.99 2.54 3.1975(16) 124.1 .
C2 H2B O14 0.99 2.34 3.2147(15) 146.5 2_655
C6 H6A O16 0.98 2.58 3.4639(15) 149.6 3_765
C6 H6B O14 0.98 2.53 3.4610(15) 158.0 4_575
O16 H16 O15 0.891(15) 1.712(16) 2.5285(11) 151.1(15) .

loop_
_geom_torsion_atom_site_label_1
_geom_torsion_atom_site_label_2
_geom_torsion_atom_site_label_3
_geom_torsion_atom_site_label_4
_geom_torsion
C6 N1 C2 C3 -160.85(9)
C5 N1 C2 C3 -34.86(11)
N1 C2 C3 C4 18.48(13)
C2 C3 C4 C5 4.26(14)
C6 N1 C5 C4 163.29(8)
C2 N1 C5 C4 37.48(10)
C3 C4 C5 N1 -25.22(12)
C12 C7 C8 C9 0.79(12)
C13 C7 C8 C9 -176.79(7)
C7 C8 C9 C10 0.44(14)
C8 C9 C10 C11 -0.89(15)
C9 C10 C11 C12 0.07(14)
C10 C11 C12 O16 -178.68(8)
C10 C11 C12 C7 1.18(13)
C8 C7 C12 O16 178.26(7)
C13 C7 C12 O16 -4.20(11)
C8 C7 C12 C11 -1.59(11)
C13 C7 C12 C11 175.95(7)
C8 C7 C13 O14 1.26(11)
C12 C7 C13 O14 -176.26(7)
C8 C7 C13 O15 179.24(7)
C12 C7 C13 O15 1.72(10)
